data_1508291
loop_
_publ_author_name
'Fu, Tsung-Hao'
'McElroy, William T.'
'Shamszad, Mariam'
'Martin, Stephen F.'

_publ_section_title
;
 Formal syntheses of naturally occurring welwitindolinones.
;
_journal_issue 15
_journal_name_full 'Organic letters'
_journal_page_first 3834
_journal_page_last 3837
_journal_paper_doi 10.1021/ol301424h
_journal_volume 14
_journal_year 2012
_chemical_formula_sum 'C23 H25 N O4'
_chemical_formula_weight 379.44
_chemical_name_systematic
; 
 ? 
;
_space_group_IT_number 14
_symmetry_cell_setting monoclinic
_symmetry_space_group_name_Hall '-P 2yn'
_symmetry_space_group_name_H-M 'P 1 21/n 1'
_atom_sites_solution_hydrogens geom
_atom_sites_solution_primary direct
_atom_sites_solution_secondary difmap
_audit_creation_method SHELXL-97
_cell_angle_alpha 90.00
_cell_angle_beta 96.649(2)
_cell_angle_gamma 90.00
_cell_formula_units_Z 4
_cell_length_a 13.7042(6)
_cell_length_b 9.7308(5)
_cell_length_c 14.7628(8)
_cell_measurement_reflns_used 4284
_cell_measurement_temperature 153(2)
_cell_measurement_theta_max 27.5
_cell_measurement_theta_min 1
_cell_volume 1955.42(17)
_computing_cell_refinement 'Collect software, Nonius B.V. 1998'
_computing_data_collection 'Collect software, Nonius B.V. 1998'
_computing_data_reduction
;
DENZO and Scalepack (Otwinoski and Minor, 1997)
;
_computing_molecular_graphics 'XP SHELXTL/PC, Siemens Analytical'
_computing_structure_refinement 'XL SHELXTL/PC, Siemens Analytical'
_computing_structure_solution
;

SIR97 - Altomare A., Burla M.C., Camalli M., Cascarano G.L., Giacovazzo C., 
Guagliardi A., Moliterni A.G.G., Polidori G.,Spagna R.
;
_diffrn_ambient_temperature 153(2)
_diffrn_measured_fraction_theta_full 0.990
_diffrn_measured_fraction_theta_max 0.990
_diffrn_measurement_device_type 'Nonius Kappa CCD'
_diffrn_measurement_method \w-scans
_diffrn_radiation_monochromator graphite
_diffrn_radiation_source 'fine-focus sealed tube'
_diffrn_radiation_type MoK\a
_diffrn_radiation_wavelength 0.71073
_diffrn_reflns_av_R_equivalents 0.0464
_diffrn_reflns_av_sigmaI/netI 0.0701
_diffrn_reflns_limit_h_max 17
_diffrn_reflns_limit_h_min -17
_diffrn_reflns_limit_k_max 11
_diffrn_reflns_limit_k_min -12
_diffrn_reflns_limit_l_max 19
_diffrn_reflns_limit_l_min -19
_diffrn_reflns_number 7601
_diffrn_reflns_theta_full 27.41
_diffrn_reflns_theta_max 27.41
_diffrn_reflns_theta_min 1.92
_exptl_absorpt_coefficient_mu 0.088
_exptl_absorpt_correction_type none
_exptl_crystal_colour colorless
_exptl_crystal_density_diffrn 1.289
_exptl_crystal_density_method 'not measured'
_exptl_crystal_description plates
_exptl_crystal_F_000 808
_exptl_crystal_size_max 0.25
_exptl_crystal_size_mid 0.20
_exptl_crystal_size_min 0.15
_refine_diff_density_max 0.221
_refine_diff_density_min -0.196
_refine_diff_density_rms 0.048
_refine_ls_extinction_coef 0.0082(13)
_refine_ls_extinction_expression Fc^*^=kFc[1+0.001xFc^2^\l^3^/sin(2\q)]^-1/4^
_refine_ls_extinction_method SHELXL
_refine_ls_goodness_of_fit_ref 1.071
_refine_ls_hydrogen_treatment constr
_refine_ls_matrix_type full
_refine_ls_number_parameters 259
_refine_ls_number_reflns 4413
_refine_ls_number_restraints 0
_refine_ls_restrained_S_all 1.071
_refine_ls_R_factor_all 0.0903
_refine_ls_R_factor_gt 0.0460
_refine_ls_shift/su_max 0.083
_refine_ls_shift/su_mean 0.003
_refine_ls_structure_factor_coef Fsqd
_refine_ls_weighting_details 'calc w=1/[\s^2^(Fo^2^)+(0.0458P)^2^+0.1210P] where P=(Fo^2^+2Fc^2^)/3'
_refine_ls_weighting_scheme calc
_refine_ls_wR_factor_gt 0.0994
_refine_ls_wR_factor_ref 0.1140
_reflns_number_gt 2779
_reflns_number_total 4413
_reflns_threshold_expression >2sigma(I)
_cod_data_source_file ol301424h_si_002.cif
_cod_data_source_block bf1
_cod_depositor_comments
;
The following automatic conversions were performed:

'_symmetry_cell_setting' value 'Monoclinic' changed to 'monoclinic'
according to /home/saulius/struct/CIF-dictionaries/cif_core.dic
dictionary named 'cif_core.dic' version 2.4.2 from 2011-04-26.

Automatic conversion script
Id: cif_fix_values 1891 2012-01-12 08:04:46Z andrius 
;
_cod_original_sg_symbol_H-M P21/n
_cod_database_code 1508291

loop_
_symmetry_equiv_pos_as_xyz
'x, y, z'
'-x+1/2, y+1/2, -z+1/2'
'-x, -y, -z'
'x-1/2, -y-1/2, z-1/2'

loop_
_atom_site_label
_atom_site_type_symbol
_atom_site_fract_x
_atom_site_fract_y
_atom_site_fract_z
_atom_site_U_iso_or_equiv
_atom_site_adp_type
_atom_site_occupancy
_atom_site_symmetry_multiplicity
_atom_site_calc_flag
_atom_site_refinement_flags
O1 O 0.75958(8) 0.20840(13) 0.18458(8) 0.0354(3) Uani 1 1 d .
O2 O 0.53133(8) 0.52934(12) 0.34462(8) 0.0304(3) Uani 1 1 d .
O3 O 0.40665(8) 0.42768(13) 0.15351(8) 0.0346(3) Uani 1 1 d .
O4 O 0.37702(8) 0.34286(13) 0.28867(8) 0.0342(3) Uani 1 1 d .
N1 N 0.64904(10) -0.04664(15) 0.46740(10) 0.0301(4) Uani 1 1 d .
C1 C 0.69129(12) 0.07390(18) 0.49941(11) 0.0283(4) Uani 1 1 d .
H1A H 0.7354 0.0818 0.5537 0.034 Uiso 1 1 calc R
C2 C 0.66199(11) 0.18146(18) 0.44330(11) 0.0241(4) Uani 1 1 d .
C3 C 0.59564(11) 0.12459(17) 0.36956(11) 0.0240(4) Uani 1 1 d .
C4 C 0.53999(11) 0.17573(18) 0.28961(11) 0.0240(4) Uani 1 1 d .
C5 C 0.47798(13) -0.05725(19) 0.25702(13) 0.0341(5) Uani 1 1 d .
H5A H 0.4370 -0.1162 0.2179 0.041 Uiso 1 1 calc R
C6 C 0.48165(12) 0.08221(19) 0.23652(12) 0.0304(4) Uani 1 1 d .
H6A H 0.4424 0.1151 0.1837 0.036 Uiso 1 1 calc R
C7 C 0.53232(12) -0.11110(19) 0.33239(12) 0.0318(4) Uani 1 1 d .
H7A H 0.5311 -0.2064 0.3461 0.038 Uiso 1 1 calc R
C8 C 0.58956(12) -0.01903(18) 0.38795(11) 0.0272(4) Uani 1 1 d .
C9 C 0.68743(11) 0.32984(18) 0.46354(11) 0.0248(4) Uani 1 1 d .
C10 C 0.68523(11) 0.41537(18) 0.37411(10) 0.0241(4) Uani 1 1 d .
H10A H 0.7086 0.5097 0.3926 0.029 Uiso 1 1 calc R
C11 C 0.75598(11) 0.36025(18) 0.30878(10) 0.0261(4) Uani 1 1 d .
H11A H 0.7973 0.4379 0.2925 0.031 Uiso 1 1 calc R
H11B H 0.8003 0.2930 0.3429 0.031 Uiso 1 1 calc R
C12 C 0.71258(12) 0.29271(18) 0.22140(11) 0.0246(4) Uani 1 1 d .
C13 C 0.61174(12) 0.34183(18) 0.17751(11) 0.0260(4) Uani 1 1 d .
C14 C 0.54112(11) 0.32541(17) 0.25609(10) 0.0226(4) Uani 1 1 d .
C15 C 0.58115(11) 0.43105(17) 0.32844(10) 0.0235(4) Uani 1 1 d .
C16 C 0.65865(15) -0.1783(2) 0.51377(13) 0.0418(5) Uani 1 1 d .
H16A H 0.6008 -0.1944 0.5457 0.063 Uiso 1 1 calc R
H16B H 0.7178 -0.1780 0.5580 0.063 Uiso 1 1 calc R
H16C H 0.6638 -0.2516 0.4690 0.063 Uiso 1 1 calc R
C17 C 0.61413(13) 0.39007(19) 0.52390(11) 0.0317(4) Uani 1 1 d .
H17A H 0.5470 0.3749 0.4949 0.048 Uiso 1 1 calc R
H17B H 0.6259 0.4889 0.5317 0.048 Uiso 1 1 calc R
H17C H 0.6226 0.3449 0.5836 0.048 Uiso 1 1 calc R
C18 C 0.79090(12) 0.3441(2) 0.51639(12) 0.0345(5) Uani 1 1 d .
H18A H 0.7925 0.2978 0.5755 0.052 Uiso 1 1 calc R
H18B H 0.8065 0.4416 0.5261 0.052 Uiso 1 1 calc R
H18C H 0.8394 0.3019 0.4811 0.052 Uiso 1 1 calc R
C19 C 0.62440(13) 0.49347(18) 0.15160(12) 0.0309(4) Uani 1 1 d .
H19A H 0.6727 0.5003 0.1077 0.046 Uiso 1 1 calc R
H19B H 0.6474 0.5464 0.2064 0.046 Uiso 1 1 calc R
H19C H 0.5612 0.5303 0.1242 0.046 Uiso 1 1 calc R
C20 C 0.58172(12) 0.2532(2) 0.09501(11) 0.0335(5) Uani 1 1 d .
H20A H 0.5764 0.1573 0.1053 0.040 Uiso 1 1 calc R
C21 C 0.56213(14) 0.2958(2) 0.01007(13) 0.0474(6) Uani 1 1 d .
H21A H 0.5664 0.3908 -0.0038 0.057 Uiso 1 1 calc R
H21B H 0.5438 0.2315 -0.0373 0.057 Uiso 1 1 calc R
C22 C 0.43536(12) 0.37184(18) 0.22421(11) 0.0273(4) Uani 1 1 d .
C23 C 0.27743(12) 0.3925(2) 0.27120(13) 0.0431(5) Uani 1 1 d .
H23A H 0.2781 0.4907 0.2567 0.065 Uiso 1 1 calc R
H23B H 0.2437 0.3783 0.3254 0.065 Uiso 1 1 calc R
H23C H 0.2429 0.3421 0.2196 0.065 Uiso 1 1 calc R

loop_
_atom_site_aniso_label
_atom_site_aniso_U_11
_atom_site_aniso_U_22
_atom_site_aniso_U_33
_atom_site_aniso_U_23
_atom_site_aniso_U_13
_atom_site_aniso_U_12
O1 0.0354(7) 0.0338(8) 0.0375(7) -0.0064(6) 0.0061(6) 0.0093(6)
O2 0.0307(6) 0.0291(7) 0.0315(7) 0.0003(5) 0.0045(5) 0.0080(6)
O3 0.0304(7) 0.0435(8) 0.0287(7) 0.0071(6) -0.0024(5) 0.0049(6)
O4 0.0213(6) 0.0506(9) 0.0309(7) 0.0092(6) 0.0039(5) 0.0049(6)
N1 0.0342(8) 0.0264(9) 0.0300(8) 0.0074(7) 0.0049(7) 0.0034(7)
C1 0.0302(9) 0.0294(11) 0.0254(9) 0.0035(8) 0.0026(7) 0.0013(8)
C2 0.0215(8) 0.0269(10) 0.0246(9) 0.0014(7) 0.0051(7) 0.0009(7)
C3 0.0231(8) 0.0245(10) 0.0252(9) 0.0005(7) 0.0064(7) 0.0000(7)
C4 0.0200(8) 0.0253(10) 0.0269(9) 0.0016(7) 0.0033(7) -0.0003(7)
C5 0.0272(9) 0.0329(12) 0.0420(11) -0.0036(9) 0.0023(8) -0.0087(8)
C6 0.0257(9) 0.0329(11) 0.0315(10) 0.0014(8) -0.0012(8) -0.0027(8)
C7 0.0308(9) 0.0241(10) 0.0417(10) 0.0013(8) 0.0093(8) -0.0034(8)
C8 0.0254(9) 0.0272(10) 0.0299(9) 0.0040(8) 0.0064(8) 0.0019(8)
C9 0.0255(8) 0.0272(10) 0.0214(8) 0.0008(7) 0.0009(7) 0.0011(7)
C10 0.0233(8) 0.0234(10) 0.0258(9) -0.0003(7) 0.0037(7) -0.0011(7)
C11 0.0223(8) 0.0293(10) 0.0268(9) -0.0011(8) 0.0031(7) -0.0004(7)
C12 0.0274(9) 0.0223(10) 0.0254(9) 0.0050(8) 0.0090(7) -0.0004(8)
C13 0.0255(8) 0.0292(10) 0.0233(9) 0.0015(8) 0.0036(7) 0.0005(7)
C14 0.0214(8) 0.0249(10) 0.0214(8) 0.0010(7) 0.0018(7) 0.0005(7)
C15 0.0253(8) 0.0251(10) 0.0212(9) 0.0053(7) 0.0065(7) 0.0014(8)
C16 0.0530(12) 0.0309(12) 0.0418(11) 0.0144(9) 0.0070(10) 0.0029(10)
C17 0.0382(10) 0.0327(11) 0.0242(9) -0.0008(8) 0.0039(8) 0.0046(8)
C18 0.0321(9) 0.0379(12) 0.0313(10) -0.0016(8) -0.0058(8) -0.0008(8)
C19 0.0314(9) 0.0316(11) 0.0300(9) 0.0065(8) 0.0046(8) 0.0008(8)
C20 0.0304(9) 0.0406(12) 0.0298(10) -0.0073(9) 0.0046(8) -0.0034(8)
C21 0.0473(12) 0.0613(15) 0.0321(11) -0.0074(10) -0.0014(10) 0.0058(11)
C22 0.0266(9) 0.0286(10) 0.0262(9) -0.0005(8) 0.0008(8) -0.0004(8)
C23 0.0232(9) 0.0670(15) 0.0392(11) 0.0023(11) 0.0041(8) 0.0107(9)

loop_
_atom_type_symbol
_atom_type_description
_atom_type_scat_dispersion_real
_atom_type_scat_dispersion_imag
_atom_type_scat_source
C C 0.0033 0.0016 'International Tables Vol C Tables 4.2.6.8 and 6.1.1.4'
H H 0.0000 0.0000 'International Tables Vol C Tables 4.2.6.8 and 6.1.1.4'
N N 0.0061 0.0033 'International Tables Vol C Tables 4.2.6.8 and 6.1.1.4'
O O 0.0106 0.0060 'International Tables Vol C Tables 4.2.6.8 and 6.1.1.4'

loop_
_geom_angle_atom_site_label_1
_geom_angle_atom_site_label_2
_geom_angle_atom_site_label_3
_geom_angle
C22 O4 C23 115.59(13)
C1 N1 C8 108.21(14)
C1 N1 C16 125.63(14)
C8 N1 C16 125.95(15)
N1 C1 C2 111.39(14)
N1 C1 H1A 124.3
C2 C1 H1A 124.3
C1 C2 C3 106.17(15)
C1 C2 C9 124.67(14)
C3 C2 C9 128.83(14)
C4 C3 C8 117.63(14)
C4 C3 C2 136.29(16)
C8 C3 C2 106.08(14)
C6 C4 C3 117.22(15)
C6 C4 C14 117.67(14)
C3 C4 C14 125.09(14)
C7 C5 C6 121.30(16)
C7 C5 H5A 119.4
C6 C5 H5A 119.4
C4 C6 C5 123.22(16)
C4 C6 H6A 118.4
C5 C6 H6A 118.4
C5 C7 C8 116.64(17)
C5 C7 H7A 121.7
C8 C7 H7A 121.7
N1 C8 C7 127.89(16)
N1 C8 C3 108.15(14)
C7 C8 C3 123.96(15)
C2 C9 C17 109.21(14)
C2 C9 C18 111.36(14)
C17 C9 C18 107.28(13)
C2 C9 C10 111.25(13)
C17 C9 C10 109.78(13)
C18 C9 C10 107.87(14)
C15 C10 C11 112.66(13)
C15 C10 C9 110.87(13)
C11 C10 C9 113.12(13)
C15 C10 H10A 106.6
C11 C10 H10A 106.6
C9 C10 H10A 106.6
C12 C11 C10 118.22(13)
C12 C11 H11A 107.8
C10 C11 H11A 107.8
C12 C11 H11B 107.8
C10 C11 H11B 107.8
H11A C11 H11B 107.1
O1 C12 C11 120.14(14)
O1 C12 C13 121.47(15)
C11 C12 C13 118.22(15)
C20 C13 C12 108.11(14)
C20 C13 C19 112.04(14)
C12 C13 C19 106.37(13)
C20 C13 C14 113.32(13)
C12 C13 C14 104.67(12)
C19 C13 C14 111.74(14)
C4 C14 C15 115.19(12)
C4 C14 C22 109.39(13)
C15 C14 C22 105.30(13)
C4 C14 C13 110.89(13)
C15 C14 C13 103.85(12)
C22 C14 C13 112.07(12)
O2 C15 C10 120.93(15)
O2 C15 C14 119.98(14)
C10 C15 C14 118.97(14)
N1 C16 H16A 109.5
N1 C16 H16B 109.5
H16A C16 H16B 109.5
N1 C16 H16C 109.5
H16A C16 H16C 109.5
H16B C16 H16C 109.5
C9 C17 H17A 109.5
C9 C17 H17B 109.5
H17A C17 H17B 109.5
C9 C17 H17C 109.5
H17A C17 H17C 109.5
H17B C17 H17C 109.5
C9 C18 H18A 109.5
C9 C18 H18B 109.5
H18A C18 H18B 109.5
C9 C18 H18C 109.5
H18A C18 H18C 109.5
H18B C18 H18C 109.5
C13 C19 H19A 109.5
C13 C19 H19B 109.5
H19A C19 H19B 109.5
C13 C19 H19C 109.5
H19A C19 H19C 109.5
H19B C19 H19C 109.5
C21 C20 C13 126.44(19)
C21 C20 H20A 116.8
C13 C20 H20A 116.8
C20 C21 H21A 120.0
C20 C21 H21B 120.0
H21A C21 H21B 120.0
O3 C22 O4 123.29(15)
O3 C22 C14 126.90(16)
O4 C22 C14 109.81(13)
O4 C23 H23A 109.5
O4 C23 H23B 109.5
H23A C23 H23B 109.5
O4 C23 H23C 109.5
H23A C23 H23C 109.5
H23B C23 H23C 109.5

loop_
_geom_bond_atom_site_label_1
_geom_bond_atom_site_label_2
_geom_bond_distance
O1 C12 1.210(2)
O2 C15 1.2147(19)
O3 C22 1.2018(19)
O4 C22 1.342(2)
O4 C23 1.442(2)
N1 C1 1.368(2)
N1 C8 1.375(2)
N1 C16 1.452(2)
C1 C2 1.366(2)
C1 H1A 0.9500
C2 C3 1.445(2)
C2 C9 1.507(2)
C3 C4 1.419(2)
C3 C8 1.428(2)
C4 C6 1.392(2)
C4 C14 1.539(2)
C5 C7 1.369(2)
C5 C6 1.393(2)
C5 H5A 0.9500
C6 H6A 0.9500
C7 C8 1.393(2)
C7 H7A 0.9500
C9 C17 1.534(2)
C9 C18 1.544(2)
C9 C10 1.558(2)
C10 C15 1.513(2)
C10 C11 1.541(2)
C10 H10A 1.0000
C11 C12 1.507(2)
C11 H11A 0.9900
C11 H11B 0.9900
C12 C13 1.533(2)
C13 C20 1.510(2)
C13 C19 1.539(2)
C13 C14 1.602(2)
C14 C15 1.537(2)
C14 C22 1.539(2)
C16 H16A 0.9800
C16 H16B 0.9800
C16 H16C 0.9800
C17 H17A 0.9800
C17 H17B 0.9800
C17 H17C 0.9800
C18 H18A 0.9800
C18 H18B 0.9800
C18 H18C 0.9800
C19 H19A 0.9800
C19 H19B 0.9800
C19 H19C 0.9800
C20 C21 1.319(2)
C20 H20A 0.9500
C21 H21A 0.9500
C21 H21B 0.9500
C23 H23A 0.9800
C23 H23B 0.9800
C23 H23C 0.9800

loop_
_geom_torsion_atom_site_label_1
_geom_torsion_atom_site_label_2
_geom_torsion_atom_site_label_3
_geom_torsion_atom_site_label_4
_geom_torsion
C8 N1 C1 C2 -0.2(2)
C16 N1 C1 C2 -175.21(16)
N1 C1 C2 C3 0.00(19)
N1 C1 C2 C9 173.94(15)
C1 C2 C3 C4 -179.71(18)
C9 C2 C3 C4 6.7(3)
C1 C2 C3 C8 0.23(18)
C9 C2 C3 C8 -173.37(16)
C8 C3 C4 C6 1.7(2)
C2 C3 C4 C6 -178.41(17)
C8 C3 C4 C14 -176.82(15)
C2 C3 C4 C14 3.1(3)
C3 C4 C6 C5 -1.8(3)
C14 C4 C6 C5 176.77(16)
C7 C5 C6 C4 0.4(3)
C6 C5 C7 C8 1.2(3)
C1 N1 C8 C7 -179.89(17)
C16 N1 C8 C7 -4.9(3)
C1 N1 C8 C3 0.38(19)
C16 N1 C8 C3 175.33(16)
C5 C7 C8 N1 179.04(17)
C5 C7 C8 C3 -1.3(3)
C4 C3 C8 N1 179.57(14)
C2 C3 C8 N1 -0.38(18)
C4 C3 C8 C7 -0.2(2)
C2 C3 C8 C7 179.88(16)
C1 C2 C9 C17 -84.06(19)
C3 C2 C9 C17 88.47(19)
C1 C2 C9 C18 34.2(2)
C3 C2 C9 C18 -153.23(16)
C1 C2 C9 C10 154.61(15)
C3 C2 C9 C10 -32.9(2)
C2 C9 C10 C15 69.48(17)
C17 C9 C10 C15 -51.52(18)
C18 C9 C10 C15 -168.12(14)
C2 C9 C10 C11 -58.18(17)
C17 C9 C10 C11 -179.18(13)
C18 C9 C10 C11 64.23(17)
C15 C10 C11 C12 -17.0(2)
C9 C10 C11 C12 109.73(16)
C10 C11 C12 O1 -154.17(16)
C10 C11 C12 C13 30.5(2)
O1 C12 C13 C20 8.2(2)
C11 C12 C13 C20 -176.46(15)
O1 C12 C13 C19 -112.26(18)
C11 C12 C13 C19 63.04(18)
O1 C12 C13 C14 129.32(16)
C11 C12 C13 C14 -55.39(18)
C6 C4 C14 C15 163.04(15)
C3 C4 C14 C15 -18.5(2)
C6 C4 C14 C22 44.70(19)
C3 C4 C14 C22 -136.82(16)
C6 C4 C14 C13 -79.40(17)
C3 C4 C14 C13 99.08(17)
C20 C13 C14 C4 59.58(17)
C12 C13 C14 C4 -57.98(16)
C19 C13 C14 C4 -172.70(12)
C20 C13 C14 C15 -176.13(14)
C12 C13 C14 C15 66.30(15)
C19 C13 C14 C15 -48.41(16)
C20 C13 C14 C22 -62.98(18)
C12 C13 C14 C22 179.45(14)
C19 C13 C14 C22 64.74(17)
C11 C10 C15 O2 -140.16(16)
C9 C10 C15 O2 91.93(18)
C11 C10 C15 C14 35.8(2)
C9 C10 C15 C14 -92.06(17)
C4 C14 C15 O2 -124.37(16)
C22 C14 C15 O2 -3.8(2)
C13 C14 C15 O2 114.18(16)
C4 C14 C15 C10 59.59(19)
C22 C14 C15 C10 -179.81(14)
C13 C14 C15 C10 -61.87(17)
C12 C13 C20 C21 -120.63(19)
C19 C13 C20 C21 -3.7(2)
C14 C13 C20 C21 123.83(19)
C23 O4 C22 O3 -4.5(2)
C23 O4 C22 C14 174.51(15)
C4 C14 C22 O3 -130.84(18)
C15 C14 C22 O3 104.82(19)
C13 C14 C22 O3 -7.4(2)
C4 C14 C22 O4 50.17(18)
C15 C14 C22 O4 -74.17(16)
C13 C14 C22 O4 173.58(13)
